data_1536663
loop_
_publ_author_name
'Kirik, S.D.'
'Krapivko, A.A.'
'Kruglik, A.I.'
'Yakimov, I.S.'

_publ_section_title
;
 Determination of the crystal structure of beta-trans-Pd (N H3)2 Cl2 by
 the full-profile analysis technique.
;
_journal_name_full Kristallografiya
_journal_page_first 1563
_journal_page_last 1566
_journal_volume 36
_journal_year 1991
_chemical_formula_sum 'Cl2 H6 N2 Pd'
_chemical_name_systematic '(Pd (N H3)2 Cl2)'
_space_group_IT_number 61
_symmetry_space_group_name_Hall '-P 2ac 2ab'
_symmetry_space_group_name_H-M 'P b c a'
_cell_angle_alpha 90
_cell_angle_beta 90
_cell_angle_gamma 90
_cell_formula_units_Z 4
_cell_length_a 8.1513
_cell_length_b 8.1513
_cell_length_c 7.7971
_cell_volume 518.068
_citation_journal_id_ASTM KRISAJ
_cod_data_source_file Kirik_KRISAJ_1991_1218.cif
_cod_data_source_block H6Cl2N2Pd1
_cod_original_cell_volume 518.0682
_cod_original_formula_sum 'H6 Cl2 N2 Pd1'
_cod_database_code 1536663

loop_
_symmetry_equiv_pos_as_xyz
x,y,z
-x+1/2,-y,z+1/2
x+1/2,-y+1/2,-z
-x,y+1/2,-z+1/2
-x,-y,-z
x-1/2,y,-z-1/2
-x-1/2,y-1/2,z
x,-y-1/2,z-1/2

loop_
_atom_site_label
_atom_site_type_symbol
_atom_site_fract_x
_atom_site_fract_y
_atom_site_fract_z
_atom_site_occupancy
_atom_site_U_iso_or_equiv
Pd1 Pd+2 0 0 0 1 0.0
Cl1 Cl-1 -0.1984 0.1984 0 0.1 0.0
Cl2 Cl-1 0.1984 0.1984 0 0.9 0.0
N1 N-3 0 0 0.2562 1 0.0
